data_4025785
loop_
_publ_author_name
'Kuan-Jen Su'
'Jean-Luc Mieusset'
'Vladimir B. Arion'
'Wolfgang Knoll'
'Lothar Brecker'
'Udo H. Brinker'

_publ_section_title
;
 Efforts toward Distorted Spiropentanes
;
_journal_name_full 'Journal of Organic Chemistry'
_journal_page_first 7494
_journal_page_last 7497
_journal_paper_doi 10.1021/jo1017298
_journal_volume 75
_journal_year 2010
_chemical_formula_moiety 'C18 H14 Br8'
_chemical_formula_sum 'C18 H14 Br8'
_chemical_formula_weight 869.57
_chemical_name_systematic
; 
1,2,4,5-Tetrakis-(2,2-dibromocyclopropyl)-benzene 
;
_space_group_IT_number 61
_symmetry_cell_setting orthorhombic
_symmetry_space_group_name_Hall '-P 2ac 2ab'
_symmetry_space_group_name_H-M 'P b c a'
_atom_sites_solution_hydrogens geom
_atom_sites_solution_primary direct
_atom_sites_solution_secondary difmap
_audit_creation_method SHELXL-97
_cell_angle_alpha 90.00
_cell_angle_beta 90.00
_cell_angle_gamma 90.00
_cell_formula_units_Z 8
_cell_length_a 17.1302(8)
_cell_length_b 11.1791(5)
_cell_length_c 23.5654(11)
_cell_measurement_reflns_used 9914
_cell_measurement_temperature 100(2)
_cell_measurement_theta_max 24.70
_cell_measurement_theta_min 2.78
_cell_volume 4512.8(4)
_computing_structure_refinement 'SHELXL-97 (Sheldrick, 1997)'
_computing_structure_solution 'SHELXS-97 (Sheldrick, 1990)'
_diffrn_ambient_temperature 100(2)
_diffrn_measured_fraction_theta_full 0.999
_diffrn_measured_fraction_theta_max 0.999
_diffrn_radiation_monochromator graphite
_diffrn_radiation_source 'fine-focus sealed tube'
_diffrn_radiation_type MoK\a
_diffrn_radiation_wavelength 0.71073
_diffrn_reflns_av_R_equivalents 0.1079
_diffrn_reflns_av_sigmaI/netI 0.0381
_diffrn_reflns_limit_h_max 21
_diffrn_reflns_limit_h_min -21
_diffrn_reflns_limit_k_max 13
_diffrn_reflns_limit_k_min -13
_diffrn_reflns_limit_l_max 29
_diffrn_reflns_limit_l_min -29
_diffrn_reflns_number 108311
_diffrn_reflns_theta_full 26.00
_diffrn_reflns_theta_max 26.00
_diffrn_reflns_theta_min 1.73
_exptl_absorpt_coefficient_mu 14.220
_exptl_absorpt_correction_T_max 0.6750
_exptl_absorpt_correction_T_min 0.1840
_exptl_absorpt_correction_type multi-scan
_exptl_absorpt_process_details SADABS
_exptl_crystal_colour colorless
_exptl_crystal_density_diffrn 2.560
_exptl_crystal_density_method 'not measured'
_exptl_crystal_description plate
_exptl_crystal_F_000 3216
_exptl_crystal_size_max 0.18
_exptl_crystal_size_mid 0.10
_exptl_crystal_size_min 0.03
_refine_diff_density_max 1.161
_refine_diff_density_min -0.828
_refine_diff_density_rms 0.138
_refine_ls_extinction_method none
_refine_ls_goodness_of_fit_ref 0.998
_refine_ls_hydrogen_treatment constr
_refine_ls_matrix_type full
_refine_ls_number_parameters 235
_refine_ls_number_reflns 4429
_refine_ls_number_restraints 0
_refine_ls_restrained_S_all 0.998
_refine_ls_R_factor_all 0.0502
_refine_ls_R_factor_gt 0.0281
_refine_ls_shift/su_max 0.002
_refine_ls_shift/su_mean 0.000
_refine_ls_structure_factor_coef Fsqd
_refine_ls_weighting_details 'calc w=1/[\s^2^(Fo^2^)+(0.0296P)^2^+2.8673P] where P=(Fo^2^+2Fc^2^)/3'
_refine_ls_weighting_scheme calc
_refine_ls_wR_factor_gt 0.0571
_refine_ls_wR_factor_ref 0.0616
_reflns_number_gt 3367
_reflns_number_total 4429
_reflns_threshold_expression >2sigma(I)
_cod_data_source_file jo1017298_si_001_2.cif
_cod_data_source_block kusui06
_cod_database_code 4025785

loop_
_symmetry_equiv_pos_as_xyz
'x, y, z'
'-x+1/2, -y, z+1/2'
'-x, y+1/2, -z+1/2'
'x+1/2, -y+1/2, -z'
'-x, -y, -z'
'x-1/2, y, -z-1/2'
'x, -y-1/2, z-1/2'
'-x-1/2, y-1/2, z'

loop_
_atom_site_label
_atom_site_type_symbol
_atom_site_fract_x
_atom_site_fract_y
_atom_site_fract_z
_atom_site_U_iso_or_equiv
_atom_site_adp_type
_atom_site_occupancy
_atom_site_symmetry_multiplicity
_atom_site_calc_flag
_atom_site_refinement_flags
_atom_site_disorder_assembly
_atom_site_disorder_group
Br1 Br 0.98252(3) 0.72227(5) 0.33746(2) 0.03410(14) Uani 1 1 d . . .
Br2 Br 0.86947(3) 0.61127(4) 0.24450(2) 0.02472(12) Uani 1 1 d . . .
Br3 Br 1.14558(2) 0.68738(4) 0.23031(2) 0.02159(12) Uani 1 1 d . . .
Br4 Br 1.03969(2) 0.59638(3) 0.12855(2) 0.01750(11) Uani 1 1 d . . .
Br5 Br 0.84836(3) 0.66044(4) -0.01997(2) 0.02746(13) Uani 1 1 d . . .
Br6 Br 0.76751(3) 0.85994(5) -0.09665(2) 0.02753(13) Uani 1 1 d . . .
Br7 Br 0.67336(3) 0.67966(4) 0.10536(2) 0.02080(12) Uani 1 1 d . . .
Br8 Br 0.59157(3) 0.85140(4) 0.01598(2) 0.02531(12) Uani 1 1 d . . .
C1 C 0.8940(2) 0.8714(3) 0.18649(18) 0.0112(9) Uani 1 1 d . . .
C2 C 0.9562(2) 0.8616(3) 0.14756(18) 0.0107(9) Uani 1 1 d . . .
C3 C 0.9400(2) 0.8721(3) 0.09031(18) 0.0127(9) Uani 1 1 d . . .
H3 H 0.9820 0.8653 0.0642 0.015 Uiso 1 1 calc R . .
C4 C 0.8657(2) 0.8921(3) 0.06912(18) 0.0136(9) Uani 1 1 d . . .
C5 C 0.8031(2) 0.8997(3) 0.10782(19) 0.0135(9) Uani 1 1 d . . .
C6 C 0.8187(2) 0.8885(3) 0.16477(18) 0.0142(9) Uani 1 1 d . . .
H6 H 0.7764 0.8925 0.1907 0.017 Uiso 1 1 calc R . .
C7 C 0.9082(2) 0.8670(4) 0.24819(19) 0.0162(10) Uani 1 1 d . . .
H7 H 0.9507 0.9221 0.2609 0.019 Uiso 1 1 calc R . .
C8 C 0.9038(2) 0.7532(4) 0.28237(18) 0.0164(10) Uani 1 1 d . . .
C9 C 0.8452(2) 0.8486(4) 0.29246(18) 0.0156(9) Uani 1 1 d . . .
H9A H 0.8491 0.8948 0.3282 0.019 Uiso 1 1 calc R . .
H9B H 0.7913 0.8344 0.2789 0.019 Uiso 1 1 calc R . .
C10 C 1.0377(2) 0.8475(3) 0.16878(19) 0.0138(9) Uani 1 1 d . . .
H10 H 1.0482 0.8949 0.2040 0.017 Uiso 1 1 calc R . .
C11 C 1.1090(2) 0.8356(3) 0.13089(19) 0.0149(9) Uani 1 1 d . . .
H11A H 1.1003 0.8307 0.0894 0.018 Uiso 1 1 calc R . .
H11B H 1.1570 0.8784 0.1424 0.018 Uiso 1 1 calc R . .
C12 C 1.0832(2) 0.7318(4) 0.16649(18) 0.0136(9) Uani 1 1 d . . .
C13 C 0.8536(2) 0.9185(4) 0.00759(18) 0.0159(10) Uani 1 1 d . . .
H13 H 0.8232 0.9936 0.0009 0.019 Uiso 1 1 calc R . .
C14 C 0.9156(2) 0.8962(4) -0.03701(18) 0.0155(10) Uani 1 1 d . . .
H14A H 0.9231 0.9579 -0.0667 0.019 Uiso 1 1 calc R . .
H14B H 0.9638 0.8543 -0.0251 0.019 Uiso 1 1 calc R . .
C15 C 0.8417(3) 0.8263(4) -0.03794(18) 0.0164(9) Uani 1 1 d . . .
C16 C 0.7231(2) 0.9290(3) 0.08705(19) 0.0157(10) Uani 1 1 d . . .
H16 H 0.7227 0.9917 0.0568 0.019 Uiso 1 1 calc R . .
C17 C 0.6521(2) 0.9341(4) 0.1254(2) 0.0200(10) Uani 1 1 d . . .
H17A H 0.6587 0.9095 0.1655 0.024 Uiso 1 1 calc R . .
H17B H 0.6143 0.9999 0.1193 0.024 Uiso 1 1 calc R . .
C18 C 0.6576(2) 0.8404(3) 0.08133(18) 0.0149(9) Uani 1 1 d . . .

loop_
_atom_site_aniso_label
_atom_site_aniso_U_11
_atom_site_aniso_U_22
_atom_site_aniso_U_33
_atom_site_aniso_U_23
_atom_site_aniso_U_13
_atom_site_aniso_U_12
Br1 0.0210(3) 0.0646(4) 0.0167(3) 0.0176(3) -0.0040(2) 0.0013(2)
Br2 0.0405(3) 0.0147(2) 0.0189(3) 0.00027(19) 0.0044(2) 0.0026(2)
Br3 0.0163(2) 0.0281(2) 0.0204(3) 0.0064(2) -0.0057(2) 0.00300(18)
Br4 0.0166(2) 0.0135(2) 0.0224(3) -0.00083(18) 0.00037(19) -0.00051(16)
Br5 0.0465(3) 0.0131(2) 0.0228(3) -0.00128(19) 0.0112(2) -0.0079(2)
Br6 0.0217(3) 0.0449(3) 0.0160(3) -0.0062(2) -0.0067(2) 0.0004(2)
Br7 0.0218(2) 0.0115(2) 0.0291(3) 0.00120(19) 0.0066(2) -0.00065(17)
Br8 0.0195(2) 0.0328(3) 0.0237(3) 0.0022(2) -0.0087(2) -0.00765(19)
C1 0.017(2) 0.0092(19) 0.008(2) -0.0008(17) -0.0018(18) -0.0017(17)
C2 0.014(2) 0.0055(18) 0.013(2) 0.0004(16) -0.0043(18) 0.0010(16)
C3 0.018(2) 0.0084(19) 0.011(2) 0.0004(17) 0.0020(19) -0.0018(17)
C4 0.023(2) 0.0057(19) 0.012(2) 0.0001(17) -0.0042(19) -0.0008(17)
C5 0.015(2) 0.0059(19) 0.019(3) 0.0024(17) -0.0057(19) -0.0012(16)
C6 0.016(2) 0.013(2) 0.014(3) 0.0019(18) 0.0042(19) -0.0026(17)
C7 0.015(2) 0.017(2) 0.016(3) -0.0012(19) -0.0017(19) -0.0038(17)
C8 0.016(2) 0.022(2) 0.011(3) 0.0032(19) -0.0032(19) -0.0013(18)
C9 0.019(2) 0.019(2) 0.009(2) -0.0047(18) -0.0009(19) -0.0016(18)
C10 0.018(2) 0.010(2) 0.013(2) 0.0004(17) 0.0004(19) 0.0000(17)
C11 0.012(2) 0.016(2) 0.016(3) 0.0028(19) 0.0015(19) 0.0008(17)
C12 0.014(2) 0.016(2) 0.011(2) 0.0019(18) -0.0032(18) -0.0010(17)
C13 0.023(2) 0.011(2) 0.014(3) -0.0001(17) -0.007(2) 0.0019(17)
C14 0.020(2) 0.018(2) 0.008(2) 0.0052(18) -0.0036(19) -0.0057(17)
C15 0.023(2) 0.019(2) 0.007(2) -0.0010(18) -0.0031(19) -0.0027(18)
C16 0.017(2) 0.008(2) 0.023(3) 0.0031(18) -0.006(2) -0.0005(16)
C17 0.012(2) 0.020(2) 0.028(3) -0.011(2) -0.008(2) 0.0050(18)
C18 0.016(2) 0.011(2) 0.018(3) 0.0043(18) -0.0047(19) -0.0005(17)

loop_
_atom_type_symbol
_atom_type_description
_atom_type_scat_dispersion_real
_atom_type_scat_dispersion_imag
_atom_type_scat_source
C C 0.0033 0.0016 'International Tables Vol C Tables 4.2.6.8 and 6.1.1.4'
H H 0.0000 0.0000 'International Tables Vol C Tables 4.2.6.8 and 6.1.1.4'
Br Br -0.2901 2.4595 'International Tables Vol C Tables 4.2.6.8 and 6.1.1.4'

loop_
_geom_angle_atom_site_label_1
_geom_angle_atom_site_label_2
_geom_angle_atom_site_label_3
_geom_angle
_geom_angle_site_symmetry_1
_geom_angle_site_symmetry_3
_geom_angle_publ_flag
C6 C1 C2 117.9(4) . . ?
C6 C1 C7 121.2(4) . . ?
C2 C1 C7 120.9(4) . . ?
C3 C2 C1 118.4(4) . . ?
C3 C2 C10 121.6(4) . . ?
C1 C2 C10 119.8(4) . . ?
C2 C3 C4 123.4(4) . . ?
C2 C3 H3 118.3 . . ?
C4 C3 H3 118.3 . . ?
C3 C4 C5 118.4(4) . . ?
C3 C4 C13 120.6(4) . . ?
C5 C4 C13 120.7(4) . . ?
C6 C5 C4 118.6(4) . . ?
C6 C5 C16 121.3(4) . . ?
C4 C5 C16 120.0(4) . . ?
C5 C6 C1 123.3(4) . . ?
C5 C6 H6 118.4 . . ?
C1 C6 H6 118.4 . . ?
C1 C7 C8 123.1(4) . . ?
C1 C7 C9 124.4(4) . . ?
C8 C7 C9 58.8(3) . . ?
C1 C7 H7 113.3 . . ?
C8 C7 H7 113.3 . . ?
C9 C7 H7 113.3 . . ?
C9 C8 C7 60.9(3) . . ?
C9 C8 Br1 120.1(3) . . ?
C7 C8 Br1 118.8(3) . . ?
C9 C8 Br2 117.5(3) . . ?
C7 C8 Br2 117.8(3) . . ?
Br1 C8 Br2 112.6(2) . . ?
C8 C9 C7 60.3(3) . . ?
C8 C9 H9A 117.7 . . ?
C7 C9 H9A 117.7 . . ?
C8 C9 H9B 117.7 . . ?
C7 C9 H9B 117.7 . . ?
H9A C9 H9B 114.9 . . ?
C2 C10 C12 124.1(3) . . ?
C2 C10 C11 124.4(4) . . ?
C12 C10 C11 59.3(3) . . ?
C2 C10 H10 113.0 . . ?
C12 C10 H10 113.0 . . ?
C11 C10 H10 113.0 . . ?
C12 C11 C10 60.1(3) . . ?
C12 C11 H11A 117.8 . . ?
C10 C11 H11A 117.8 . . ?
C12 C11 H11B 117.8 . . ?
C10 C11 H11B 117.8 . . ?
H11A C11 H11B 114.9 . . ?
C11 C12 C10 60.6(3) . . ?
C11 C12 Br3 118.5(3) . . ?
C10 C12 Br3 118.9(3) . . ?
C11 C12 Br4 117.8(3) . . ?
C10 C12 Br4 119.6(3) . . ?
Br3 C12 Br4 112.4(2) . . ?
C4 C13 C15 125.2(4) . . ?
C4 C13 C14 122.9(4) . . ?
C15 C13 C14 59.1(3) . . ?
C4 C13 H13 113.1 . . ?
C15 C13 H13 113.1 . . ?
C14 C13 H13 113.1 . . ?
C15 C14 C13 60.0(3) . . ?
C15 C14 H14A 117.8 . . ?
C13 C14 H14A 117.8 . . ?
C15 C14 H14B 117.8 . . ?
C13 C14 H14B 117.8 . . ?
H14A C14 H14B 114.9 . . ?
C14 C15 C13 60.9(3) . . ?
C14 C15 Br5 117.2(3) . . ?
C13 C15 Br5 120.1(3) . . ?
C14 C15 Br6 118.1(3) . . ?
C13 C15 Br6 118.1(3) . . ?
Br5 C15 Br6 113.1(2) . . ?
C5 C16 C18 124.8(3) . . ?
C5 C16 C17 123.4(4) . . ?
C18 C16 C17 58.7(3) . . ?
C5 C16 H16 113.2 . . ?
C18 C16 H16 113.2 . . ?
C17 C16 H16 113.2 . . ?
C18 C17 C16 60.2(3) . . ?
C18 C17 H17A 117.8 . . ?
C16 C17 H17A 117.8 . . ?
C18 C17 H17B 117.8 . . ?
C16 C17 H17B 117.8 . . ?
H17A C17 H17B 114.9 . . ?
C17 C18 C16 61.2(3) . . ?
C17 C18 Br7 118.0(3) . . ?
C16 C18 Br7 119.3(3) . . ?
C17 C18 Br8 118.8(3) . . ?
C16 C18 Br8 118.1(3) . . ?
Br7 C18 Br8 112.5(2) . . ?

loop_
_geom_bond_atom_site_label_1
_geom_bond_atom_site_label_2
_geom_bond_distance
_geom_bond_site_symmetry_2
_geom_bond_publ_flag
Br1 C8 1.903(4) . ?
Br2 C8 1.913(4) . ?
Br3 C12 1.910(4) . ?
Br4 C12 1.910(4) . ?
Br5 C15 1.905(4) . ?
Br6 C15 1.915(4) . ?
Br7 C18 1.904(4) . ?
Br8 C18 1.915(4) . ?
C1 C6 1.400(6) . ?
C1 C2 1.411(6) . ?
C1 C7 1.475(6) . ?
C2 C3 1.382(6) . ?
C2 C10 1.491(5) . ?
C3 C4 1.386(6) . ?
C3 H3 0.9500 . ?
C4 C5 1.410(6) . ?
C4 C13 1.494(6) . ?
C5 C6 1.374(6) . ?
C5 C16 1.493(6) . ?
C6 H6 0.9500 . ?
C7 C8 1.507(6) . ?
C7 C9 1.516(6) . ?
C7 H7 1.0000 . ?
C8 C9 1.483(6) . ?
C9 H9A 0.9900 . ?
C9 H9B 0.9900 . ?
C10 C12 1.512(5) . ?
C10 C11 1.518(6) . ?
C10 H10 1.0000 . ?
C11 C12 1.499(5) . ?
C11 H11A 0.9900 . ?
C11 H11B 0.9900 . ?
C13 C15 1.501(6) . ?
C13 C14 1.515(6) . ?
C13 H13 1.0000 . ?
C14 C15 1.488(6) . ?
C14 H14A 0.9900 . ?
C14 H14B 0.9900 . ?
C16 C18 1.502(5) . ?
C16 C17 1.516(6) . ?
C16 H16 1.0000 . ?
C17 C18 1.478(6) . ?
C17 H17A 0.9900 . ?
C17 H17B 0.9900 . ?

loop_
_geom_torsion_atom_site_label_1
_geom_torsion_atom_site_label_2
_geom_torsion_atom_site_label_3
_geom_torsion_atom_site_label_4
_geom_torsion
_geom_torsion_site_symmetry_1
_geom_torsion_site_symmetry_2
_geom_torsion_site_symmetry_3
_geom_torsion_site_symmetry_4
_geom_torsion_publ_flag
C6 C1 C2 C3 1.4(5) . . . . ?
C7 C1 C2 C3 -176.9(3) . . . . ?
C6 C1 C2 C10 177.9(3) . . . . ?
C7 C1 C2 C10 -0.4(5) . . . . ?
C1 C2 C3 C4 0.2(6) . . . . ?
C10 C2 C3 C4 -176.2(4) . . . . ?
C2 C3 C4 C5 -1.3(6) . . . . ?
C2 C3 C4 C13 171.9(4) . . . . ?
C3 C4 C5 C6 0.8(5) . . . . ?
C13 C4 C5 C6 -172.4(4) . . . . ?
C3 C4 C5 C16 176.0(3) . . . . ?
C13 C4 C5 C16 2.8(5) . . . . ?
C4 C5 C6 C1 0.9(6) . . . . ?
C16 C5 C6 C1 -174.3(4) . . . . ?
C2 C1 C6 C5 -2.0(6) . . . . ?
C7 C1 C6 C5 176.3(4) . . . . ?
C6 C1 C7 C8 88.5(5) . . . . ?
C2 C1 C7 C8 -93.2(5) . . . . ?
C6 C1 C7 C9 16.2(6) . . . . ?
C2 C1 C7 C9 -165.5(4) . . . . ?
C1 C7 C8 C9 -113.2(5) . . . . ?
C1 C7 C8 Br1 136.5(4) . . . . ?
C9 C7 C8 Br1 -110.4(4) . . . . ?
C1 C7 C8 Br2 -5.4(5) . . . . ?
C9 C7 C8 Br2 107.8(3) . . . . ?
Br1 C8 C9 C7 108.4(4) . . . . ?
Br2 C8 C9 C7 -108.1(4) . . . . ?
C1 C7 C9 C8 111.1(4) . . . . ?
C3 C2 C10 C12 -77.5(5) . . . . ?
C1 C2 C10 C12 106.2(5) . . . . ?
C3 C2 C10 C11 -4.0(6) . . . . ?
C1 C2 C10 C11 179.7(3) . . . . ?
C2 C10 C11 C12 -112.6(4) . . . . ?
C10 C11 C12 Br3 -108.9(3) . . . . ?
C10 C11 C12 Br4 110.1(3) . . . . ?
C2 C10 C12 C11 113.0(5) . . . . ?
C2 C10 C12 Br3 -138.6(4) . . . . ?
C11 C10 C12 Br3 108.4(3) . . . . ?
C2 C10 C12 Br4 5.8(6) . . . . ?
C11 C10 C12 Br4 -107.2(4) . . . . ?
C3 C4 C13 C15 88.2(5) . . . . ?
C5 C4 C13 C15 -98.7(5) . . . . ?
C3 C4 C13 C14 15.2(6) . . . . ?
C5 C4 C13 C14 -171.7(3) . . . . ?
C4 C13 C14 C15 114.4(4) . . . . ?
C13 C14 C15 Br5 -111.0(3) . . . . ?
C13 C14 C15 Br6 108.3(3) . . . . ?
C4 C13 C15 C14 -110.7(5) . . . . ?
C4 C13 C15 Br5 -4.3(6) . . . . ?
C14 C13 C15 Br5 106.3(4) . . . . ?
C4 C13 C15 Br6 141.0(4) . . . . ?
C14 C13 C15 Br6 -108.3(3) . . . . ?
C6 C5 C16 C18 -79.9(6) . . . . ?
C4 C5 C16 C18 105.0(5) . . . . ?
C6 C5 C16 C17 -7.4(6) . . . . ?
C4 C5 C16 C17 177.5(4) . . . . ?
C5 C16 C17 C18 -113.5(4) . . . . ?
C16 C17 C18 Br7 109.9(3) . . . . ?
C16 C17 C18 Br8 -108.1(3) . . . . ?
C5 C16 C18 C17 111.1(5) . . . . ?
C5 C16 C18 Br7 3.4(6) . . . . ?
C17 C16 C18 Br7 -107.8(4) . . . . ?
C5 C16 C18 Br8 -139.6(4) . . . . ?
C17 C16 C18 Br8 109.2(4) . . . . ?
